data_4030319
loop_
_publ_author_name
'Modak, Atanu'
'Rana, Sujoy'
'Maiti, Debabrata'

_publ_section_title
;
 Iron-Catalyzed Regioselective Direct Arylation at the C-3 Position of
 N-Alkyl-2-pyridone.
;
_journal_issue 1
_journal_name_full 'The Journal of organic chemistry'
_journal_page_first 296
_journal_paper_doi 10.1021/jo502362k
_journal_volume 80
_journal_year 2014
_chemical_formula_sum 'C13 H13 N O'
_chemical_formula_weight 199.10
_chemical_name_systematic
; 
 ? 
;
_space_group_IT_number 14
_symmetry_cell_setting monoclinic
_symmetry_space_group_name_Hall '-P 2ybc'
_symmetry_space_group_name_H-M 'P 1 21/c 1'
_atom_sites_solution_hydrogens geom
_atom_sites_solution_primary direct
_atom_sites_solution_secondary difmap
_audit_creation_method SHELXL-97
_cell_angle_alpha 90.00
_cell_angle_beta 92.800(11)
_cell_angle_gamma 90.00
_cell_formula_units_Z 4
_cell_length_a 6.514(4)
_cell_length_b 12.217(8)
_cell_length_c 13.374(9)
_cell_measurement_reflns_used 1489
_cell_measurement_temperature 100
_cell_measurement_theta_max 25.40
_cell_measurement_theta_min 3.10
_cell_volume 1063.1(12)
_computing_structure_refinement 'SHELXL-97 (Sheldrick, 1997)'
_computing_structure_solution 'SHELXS-97 (Sheldrick, 1990)'
_diffrn_ambient_temperature 100
_diffrn_detector_area_resol_mean 7.111
_diffrn_measured_fraction_theta_full 0.997
_diffrn_measured_fraction_theta_max 0.997
_diffrn_measurement_device_type 'Rigaku Saturn724'
_diffrn_measurement_method \w
_diffrn_radiation_type 'Mo K\a'
_diffrn_radiation_wavelength 0.71075
_diffrn_reflns_av_R_equivalents 0.0597
_diffrn_reflns_limit_h_max 5
_diffrn_reflns_limit_h_min -7
_diffrn_reflns_limit_k_max 14
_diffrn_reflns_limit_k_min -13
_diffrn_reflns_limit_l_max 16
_diffrn_reflns_limit_l_min -16
_diffrn_reflns_number 8021
_diffrn_reflns_theta_full 25.37
_diffrn_reflns_theta_max 25.37
_diffrn_reflns_theta_min 3.05
_diffrn_standards_number 0
_exptl_absorpt_coefficient_mu 0.080
_exptl_absorpt_correction_T_max 0.990
_exptl_absorpt_correction_T_min 0.678
_exptl_absorpt_correction_type numerical
_exptl_absorpt_process_details 'NUMABS (Rigaku, 1999)'
_exptl_crystal_colour colorless
_exptl_crystal_density_diffrn 1.270
_exptl_crystal_density_method 'not measured'
_exptl_crystal_description prism
_exptl_crystal_F_000 440.00
_exptl_crystal_size_max 0.200
_exptl_crystal_size_mid 0.190
_exptl_crystal_size_min 0.120
_refine_diff_density_max 0.508
_refine_diff_density_min -0.452
_refine_diff_density_rms 0.062
_refine_ls_extinction_method none
_refine_ls_goodness_of_fit_ref 1.078
_refine_ls_hydrogen_treatment mixed
_refine_ls_matrix_type full
_refine_ls_number_parameters 136
_refine_ls_number_reflns 1951
_refine_ls_number_restraints 0
_refine_ls_restrained_S_all 1.078
_refine_ls_R_factor_all 0.0792
_refine_ls_R_factor_gt 0.0625
_refine_ls_shift/su_max 0.000
_refine_ls_shift/su_mean 0.000
_refine_ls_structure_factor_coef Fsqd
_refine_ls_weighting_details 'calc w=1/[\s^2^(Fo^2^)+(0.1110P)^2^+0.4019P] where P=(Fo^2^+2Fc^2^)/3'
_refine_ls_weighting_scheme calc
_refine_ls_wR_factor_gt 0.1902
_refine_ls_wR_factor_ref 0.1997
_reflns_number_gt 1388
_reflns_number_total 1951
_reflns_threshold_expression >2sigma(I)
_cod_data_source_file jo502362k_si_003.cif
_cod_data_source_block xxx
_cod_depositor_comments 'Adding full bibliography for 4030318--4030319.cif.'
_cod_database_code 4030319

loop_
_symmetry_equiv_pos_as_xyz
'x, y, z'
'-x, y+1/2, -z+1/2'
'-x, -y, -z'
'x, -y-1/2, z-1/2'

loop_
_atom_site_label
_atom_site_type_symbol
_atom_site_fract_x
_atom_site_fract_y
_atom_site_fract_z
_atom_site_U_iso_or_equiv
_atom_site_adp_type
_atom_site_occupancy
_atom_site_symmetry_multiplicity
_atom_site_calc_flag
_atom_site_refinement_flags
O1 O 0.0981(3) 0.40448(14) 0.30588(16) 0.0316(6) Uani 1 1 d .
N2 N -0.0138(3) 0.57278(16) 0.25718(18) 0.0243(6) Uani 1 1 d .
C3 C -0.0344(4) 0.47657(18) 0.3113(2) 0.0232(6) Uani 1 1 d .
C4 C -0.2180(4) 0.46860(18) 0.36750(19) 0.0205(6) Uani 1 1 d .
C5 C -0.4510(4) 0.31890(19) 0.41955(19) 0.0218(6) Uani 1 1 d .
H5 H -0.5542 0.3484 0.3772 0.026 Uiso 1 1 calc R
C6 C -0.2564(4) 0.36692(19) 0.42506(19) 0.0209(6) Uani 1 1 d .
C7 C -0.1041(4) 0.3200(2) 0.4887(2) 0.0271(7) Uani 1 1 d .
H7 H 0.0273 0.3499 0.4925 0.033 Uiso 1 1 calc R
C8 C -0.1478(4) 0.2292(2) 0.5459(2) 0.0294(7) Uani 1 1 d .
H8 H -0.0451 0.1997 0.5885 0.035 Uiso 1 1 calc R
C9 C -0.1546(4) 0.6559(2) 0.2557(2) 0.0264(7) Uani 1 1 d .
H9 H -0.1322 0.7186 0.2182 0.032 Uiso 1 1 calc R
C10 C -0.3252(4) 0.6478(2) 0.3078(2) 0.0275(7) Uani 1 1 d .
H10 H -0.4207 0.7045 0.3067 0.033 Uiso 1 1 calc R
C11 C -0.3576(4) 0.55275(19) 0.3641(2) 0.0254(6) Uani 1 1 d .
H11 H -0.4762 0.5467 0.3997 0.031 Uiso 1 1 calc R
C12 C -0.4916(4) 0.2271(2) 0.4770(2) 0.0250(6) Uani 1 1 d .
H12 H -0.6219 0.1960 0.4723 0.030 Uiso 1 1 calc R
C13 C -0.3416(4) 0.1813(2) 0.5411(2) 0.0265(7) Uani 1 1 d .
C14 C -0.3873(5) 0.0840(2) 0.6057(2) 0.0395(8) Uani 1 1 d .
H14A H -0.2657 0.0639 0.6448 0.059 Uiso 1 1 calc R
H14B H -0.4310 0.0236 0.5640 0.059 Uiso 1 1 calc R
H14C H -0.4944 0.1026 0.6495 0.059 Uiso 1 1 calc R
C15 C 0.1641(4) 0.5811(2) 0.1948(3) 0.0394(8) Uani 1 1 d .
H15A H 0.2481 0.5169 0.2040 0.059 Uiso 1 1 calc R
H15B H 0.2430 0.6448 0.2139 0.059 Uiso 1 1 calc R
H15C H 0.1179 0.5869 0.1258 0.059 Uiso 1 1 calc R

loop_
_atom_site_aniso_label
_atom_site_aniso_U_11
_atom_site_aniso_U_22
_atom_site_aniso_U_33
_atom_site_aniso_U_23
_atom_site_aniso_U_13
_atom_site_aniso_U_12
O1 0.0238(10) 0.0247(10) 0.0465(14) 0.0037(8) 0.0040(9) 0.0045(8)
N2 0.0237(12) 0.0212(11) 0.0276(12) 0.0009(9) -0.0009(10) -0.0018(9)
C3 0.0254(14) 0.0171(12) 0.0266(15) -0.0008(10) -0.0049(12) -0.0009(11)
C4 0.0242(13) 0.0181(12) 0.0188(13) -0.0042(10) -0.0022(11) 0.0013(10)
C5 0.0260(14) 0.0239(13) 0.0156(12) -0.0018(10) 0.0015(11) 0.0054(10)
C6 0.0272(14) 0.0201(12) 0.0155(13) -0.0035(10) 0.0006(11) 0.0017(11)
C7 0.0270(14) 0.0267(14) 0.0269(15) -0.0030(11) -0.0061(12) -0.0013(11)
C8 0.0405(16) 0.0237(14) 0.0228(14) 0.0020(10) -0.0116(13) 0.0033(12)
C9 0.0340(16) 0.0173(12) 0.0272(15) -0.0024(10) -0.0060(13) 0.0000(11)
C10 0.0363(16) 0.0189(13) 0.0271(15) -0.0016(10) 0.0010(13) 0.0087(11)
C11 0.0309(14) 0.0244(13) 0.0212(14) -0.0042(10) 0.0026(12) 0.0036(11)
C12 0.0279(14) 0.0268(14) 0.0205(14) -0.0026(10) 0.0041(11) 0.0003(11)
C13 0.0370(16) 0.0249(14) 0.0177(13) -0.0010(10) 0.0019(12) 0.0021(12)
C14 0.0501(19) 0.0398(17) 0.0286(17) 0.0109(13) 0.0003(15) -0.0033(14)
C15 0.0274(15) 0.0386(16) 0.053(2) 0.0139(15) 0.0057(15) -0.0048(13)

loop_
_atom_type_symbol
_atom_type_description
_atom_type_scat_dispersion_real
_atom_type_scat_dispersion_imag
_atom_type_scat_source
C C 0.0033 0.0016 'International Tables Vol C Tables 4.2.6.8 and 6.1.1.4'
H H 0.0000 0.0000 'International Tables Vol C Tables 4.2.6.8 and 6.1.1.4'
N N 0.0061 0.0033 'International Tables Vol C Tables 4.2.6.8 and 6.1.1.4'
O O 0.0106 0.0060 'International Tables Vol C Tables 4.2.6.8 and 6.1.1.4'

loop_
_geom_angle_atom_site_label_1
_geom_angle_atom_site_label_2
_geom_angle_atom_site_label_3
_geom_angle
C9 N2 C3 123.6(3)
C9 N2 C15 119.3(2)
C3 N2 C15 117.0(2)
O1 C3 N2 119.1(3)
O1 C3 C4 125.4(2)
N2 C3 C4 115.5(2)
C11 C4 C3 119.7(2)
C11 C4 C6 121.0(2)
C3 C4 C6 119.3(2)
C12 C5 C6 120.4(2)
C12 C5 H5 119.8
C6 C5 H5 119.8
C5 C6 C7 118.4(2)
C5 C6 C4 119.9(2)
C7 C6 C4 121.6(2)
C8 C7 C6 120.4(3)
C8 C7 H7 119.8
C6 C7 H7 119.8
C7 C8 C13 121.5(2)
C7 C8 H8 119.3
C13 C8 H8 119.3
C10 C9 N2 120.5(2)
C10 C9 H9 119.7
N2 C9 H9 119.7
C9 C10 C11 119.2(2)
C9 C10 H10 120.4
C11 C10 H10 120.4
C4 C11 C10 121.4(3)
C4 C11 H11 119.3
C10 C11 H11 119.3
C13 C12 C5 121.3(3)
C13 C12 H12 119.3
C5 C12 H12 119.3
C12 C13 C8 118.0(2)
C12 C13 C14 121.3(3)
C8 C13 C14 120.7(2)
C13 C14 H14A 109.5
C13 C14 H14B 109.5
H14A C14 H14B 109.5
C13 C14 H14C 109.5
H14A C14 H14C 109.5
H14B C14 H14C 109.5
N2 C15 H15A 109.5
N2 C15 H15B 109.5
H15A C15 H15B 109.5
N2 C15 H15C 109.5
H15A C15 H15C 109.5
H15B C15 H15C 109.5

loop_
_geom_bond_atom_site_label_1
_geom_bond_atom_site_label_2
_geom_bond_distance
O1 C3 1.238(3)
N2 C9 1.368(3)
N2 C3 1.390(3)
N2 C15 1.464(4)
C3 C4 1.447(4)
C4 C11 1.372(3)
C4 C6 1.489(3)
C5 C12 1.392(4)
C5 C6 1.395(4)
C5 H5 0.9300
C6 C7 1.398(4)
C7 C8 1.385(4)
C7 H7 0.9300
C8 C13 1.391(4)
C8 H8 0.9300
C9 C10 1.344(4)
C9 H9 0.9300
C10 C11 1.405(4)
C10 H10 0.9300
C11 H11 0.9300
C12 C13 1.386(4)
C12 H12 0.9300
C13 C14 1.508(4)
C14 H14A 0.9600
C14 H14B 0.9600
C14 H14C 0.9600
C15 H15A 0.9600
C15 H15B 0.9600
C15 H15C 0.9600

loop_
_geom_torsion_atom_site_label_1
_geom_torsion_atom_site_label_2
_geom_torsion_atom_site_label_3
_geom_torsion_atom_site_label_4
_geom_torsion
C9 N2 C3 O1 178.0(2)
C15 N2 C3 O1 1.3(3)
C9 N2 C3 C4 0.1(3)
C15 N2 C3 C4 -176.6(2)
O1 C3 C4 C11 -177.3(2)
N2 C3 C4 C11 0.4(3)
O1 C3 C4 C6 0.3(4)
N2 C3 C4 C6 178.0(2)
C12 C5 C6 C7 0.6(4)
C12 C5 C6 C4 -176.7(2)
C11 C4 C6 C5 43.2(3)
C3 C4 C6 C5 -134.4(3)
C11 C4 C6 C7 -134.0(3)
C3 C4 C6 C7 48.4(3)
C5 C6 C7 C8 -1.2(4)
C4 C6 C7 C8 176.1(2)
C6 C7 C8 C13 0.9(4)
C3 N2 C9 C10 -0.3(4)
C15 N2 C9 C10 176.3(2)
N2 C9 C10 C11 -0.1(4)
C3 C4 C11 C10 -0.8(4)
C6 C4 C11 C10 -178.3(2)
C9 C10 C11 C4 0.6(4)
C6 C5 C12 C13 0.2(4)
C5 C12 C13 C8 -0.5(4)
C5 C12 C13 C14 178.1(3)
C7 C8 C13 C12 -0.1(4)
C7 C8 C13 C14 -178.7(3)
